data_7206347
loop_
_publ_author_name
'Cruz-Cabeza, Aurora J'
'Day, Graeme M.'
'Jones, William'

_publ_section_title
;
 Structure prediction, disorder and dynamics in a DMSO solvate of
 carbamazepine.
;
_journal_issue 28
_journal_name_full 'Physical chemistry chemical physics : PCCP'
_journal_page_first 12808
_journal_page_last 12816
_journal_paper_doi 10.1039/c1cp20927b
_journal_volume 13
_journal_year 2011
_chemical_formula_moiety 'C15 H12 N2 O2, C2 H6 O S'
_chemical_formula_sum 'C17 H18 N2 O3 S'
_chemical_formula_weight 330.39
_chemical_name_systematic
;
?
;
_space_group_IT_number 14
_symmetry_cell_setting monoclinic
_symmetry_space_group_name_Hall '-P 2yn'
_symmetry_space_group_name_H-M 'P 1 21/n 1'
_atom_sites_solution_hydrogens geom
_atom_sites_solution_primary direct
_atom_sites_solution_secondary difmap
_audit_creation_method SHELXL-97
_cell_angle_alpha 90.00
_cell_angle_beta 91.0670(10)
_cell_angle_gamma 90.00
_cell_formula_units_Z 4
_cell_length_a 10.6987(2)
_cell_length_b 12.4986(3)
_cell_length_c 11.9748(3)
_cell_measurement_reflns_used 9887
_cell_measurement_temperature 180(2)
_cell_measurement_theta_max 34.97
_cell_measurement_theta_min 1.00
_cell_volume 1600.98(6)
_computing_cell_refinement 'HKL Scalepack (Otwinowski & Minor 1997)'
_computing_data_collection 'Collect (Nonius B.V. 1998)'
_computing_data_reduction
;
HKL Denzo and Scalepack (Otwinowski & Minor 1997)
;
_computing_publication_material 'SHELXL-97 (Sheldrick 1997)'
_computing_structure_refinement 'SHELXL-97 (Sheldrick 1997)'
_computing_structure_solution 'SIR-92 (Altomare et al. 1994)'
_diffrn_ambient_temperature 180(2)
_diffrn_measured_fraction_theta_full 0.993
_diffrn_measured_fraction_theta_max 0.993
_diffrn_measurement_device_type 'Nonius Kappa CCD'
_diffrn_measurement_method 'Thin slice \w and \f scans'
_diffrn_radiation_source 'fine-focus sealed tube'
_diffrn_radiation_type MoK\a
_diffrn_radiation_wavelength 0.71073
_diffrn_reflns_av_R_equivalents 0.0316
_diffrn_reflns_av_sigmaI/netI 0.0385
_diffrn_reflns_limit_h_max 17
_diffrn_reflns_limit_h_min -17
_diffrn_reflns_limit_k_max 20
_diffrn_reflns_limit_k_min -18
_diffrn_reflns_limit_l_max 19
_diffrn_reflns_limit_l_min -19
_diffrn_reflns_number 16256
_diffrn_reflns_theta_full 35.00
_diffrn_reflns_theta_max 35.00
_diffrn_reflns_theta_min 4.13
_exptl_absorpt_coefficient_mu 0.219
_exptl_absorpt_correction_T_max 0.987
_exptl_absorpt_correction_T_min 0.917
_exptl_absorpt_correction_type multi-scan
_exptl_absorpt_process_details
;
multi-scan from symmetry-related measurements
Sortav (Blessing 1995)
;
_exptl_crystal_colour colourless
_exptl_crystal_density_diffrn 1.371
_exptl_crystal_density_method 'not measured'
_exptl_crystal_description block
_exptl_crystal_F_000 696
_exptl_crystal_size_max 0.42
_exptl_crystal_size_mid 0.28
_exptl_crystal_size_min 0.18
_refine_diff_density_max 0.387
_refine_diff_density_min -0.331
_refine_diff_density_rms 0.048
_refine_ls_extinction_method none
_refine_ls_goodness_of_fit_ref 1.013
_refine_ls_hydrogen_treatment constr
_refine_ls_matrix_type full
_refine_ls_number_parameters 222
_refine_ls_number_reflns 6997
_refine_ls_number_restraints 6
_refine_ls_restrained_S_all 1.014
_refine_ls_R_factor_all 0.0613
_refine_ls_R_factor_gt 0.0428
_refine_ls_shift/su_max 0.001
_refine_ls_shift/su_mean 0.000
_refine_ls_structure_factor_coef Fsqd
_refine_ls_weighting_details 'calc w=1/[\s^2^(Fo^2^)+(0.0423P)^2^+0.5078P] where P=(Fo^2^+2Fc^2^)/3'
_refine_ls_weighting_scheme calc
_refine_ls_wR_factor_gt 0.1013
_refine_ls_wR_factor_ref 0.1123
_reflns_number_gt 5444
_reflns_number_total 6997
_reflns_threshold_expression >2sigma(I)
_cod_data_source_file c1cp20927b.txt
_cod_data_source_block ECBZDMSO_180K
_cod_original_sg_symbol_H-M P2(1)/n
_cod_database_code 7206347

loop_
_symmetry_equiv_pos_as_xyz
'x, y, z'
'-x+1/2, y+1/2, -z+1/2'
'-x, -y, -z'
'x-1/2, -y-1/2, z-1/2'

loop_
_atom_site_label
_atom_site_type_symbol
_atom_site_fract_x
_atom_site_fract_y
_atom_site_fract_z
_atom_site_U_iso_or_equiv
_atom_site_adp_type
_atom_site_occupancy
_atom_site_symmetry_multiplicity
_atom_site_calc_flag
_atom_site_refinement_flags
_atom_site_disorder_assembly
_atom_site_disorder_group
N1 N 0.99620(7) 0.12572(6) 0.74455(7) 0.02060(14) Uani 1 1 d . . .
N2 N 1.10540(7) 0.06689(7) 0.90243(7) 0.02447(16) Uani 1 1 d . . .
H2A H 1.1096 0.0335 0.9671 0.029 Uiso 1 1 calc R . .
H2B H 1.1730 0.0960 0.8746 0.029 Uiso 1 1 calc R . .
O1 O 0.89748(6) 0.03420(6) 0.88082(6) 0.02748(15) Uani 1 1 d . . .
O2 O 0.95465(7) 0.31901(7) 0.86214(6) 0.03088(17) Uani 1 1 d . . .
C1 C 0.99606(8) 0.07345(7) 0.84626(7) 0.01921(15) Uani 1 1 d . . .
C2 C 0.87930(8) 0.15031(7) 0.69005(7) 0.01991(15) Uani 1 1 d . . .
C3 C 0.81750(9) 0.07119(8) 0.62905(9) 0.02691(19) Uani 1 1 d . . .
H3 H 0.8509 0.0008 0.6270 0.032 Uiso 1 1 calc R . .
C4 C 0.70701(10) 0.09439(10) 0.57097(10) 0.0325(2) Uani 1 1 d . . .
H4 H 0.6643 0.0396 0.5306 0.039 Uiso 1 1 calc R . .
C5 C 0.65919(10) 0.19755(10) 0.57208(9) 0.0316(2) Uani 1 1 d . . .
H5 H 0.5852 0.2141 0.5305 0.038 Uiso 1 1 calc R . .
C6 C 0.71957(9) 0.27630(9) 0.63395(9) 0.02705(19) Uani 1 1 d . . .
H6 H 0.6858 0.3466 0.6352 0.032 Uiso 1 1 calc R . .
C7 C 0.82956(8) 0.25392(8) 0.69466(8) 0.02110(16) Uani 1 1 d . . .
C8 C 0.88778(9) 0.34268(8) 0.75904(8) 0.02466(18) Uani 1 1 d . . .
H8 H 0.8365 0.4096 0.7611 0.030 Uiso 1 1 calc R . .
C9 C 1.02452(9) 0.36049(8) 0.76926(9) 0.02591(18) Uani 1 1 d . . .
H9 H 1.0500 0.4372 0.7768 0.031 Uiso 1 1 calc R . .
C10 C 1.11776(8) 0.29085(8) 0.71512(8) 0.02211(16) Uani 1 1 d . . .
C11 C 1.22220(9) 0.33997(9) 0.66955(10) 0.0287(2) Uani 1 1 d . . .
H11 H 1.2326 0.4151 0.6770 0.034 Uiso 1 1 calc R . .
C12 C 1.31124(10) 0.28090(10) 0.61345(10) 0.0331(2) Uani 1 1 d . . .
H12 H 1.3814 0.3158 0.5824 0.040 Uiso 1 1 calc R . .
C13 C 1.29772(10) 0.17102(10) 0.60278(10) 0.0322(2) Uani 1 1 d . . .
H13 H 1.3590 0.1302 0.5653 0.039 Uiso 1 1 calc R . .
C14 C 1.19357(9) 0.12086(8) 0.64744(9) 0.02676(19) Uani 1 1 d . . .
H14 H 1.1837 0.0457 0.6396 0.032 Uiso 1 1 calc R . .
C15 C 1.10407(8) 0.17990(7) 0.70330(7) 0.02011(15) Uani 1 1 d . . .
S1 S 0.97317(3) 0.35144(3) 0.44417(2) 0.03074(8) Uani 0.9347(12) 1 d PD A 1
O3 O 0.87227(8) 0.40578(9) 0.37804(10) 0.0487(5) Uani 0.9347(12) 1 d PD A 1
C16 C 1.11653(12) 0.39447(16) 0.38626(16) 0.0392(4) Uani 0.9347(12) 1 d PD A 1
H16A H 1.1318 0.4694 0.4065 0.059 Uiso 0.9347(12) 1 calc PR A 1
H16B H 1.1118 0.3878 0.3047 0.059 Uiso 0.9347(12) 1 calc PR A 1
H16C H 1.1850 0.3500 0.4156 0.059 Uiso 0.9347(12) 1 calc PR A 1
C17 C 0.97758(17) 0.21666(12) 0.39618(15) 0.0515(6) Uani 0.9347(12) 1 d PD A 1
H17A H 0.8991 0.1807 0.4144 0.077 Uiso 0.9347(12) 1 calc PR A 1
H17B H 1.0477 0.1792 0.4326 0.077 Uiso 0.9347(12) 1 calc PR A 1
H17C H 0.9883 0.2159 0.3151 0.077 Uiso 0.9347(12) 1 calc PR A 1
S1' S 0.9761(5) 0.3506(5) 0.3329(5) 0.0450(15) Uani 0.0653(12) 1 d PD A 2
O3' O 0.87227(8) 0.40578(9) 0.37804(10) 0.086(13) Uiso 0.0653(12) 1 d PD A 2
C16' C 1.111(3) 0.395(3) 0.408(4) 0.086(13) Uiso 0.0653(12) 1 d PD A 2
H16D H 1.1072 0.4729 0.4173 0.129 Uiso 0.0653(12) 1 calc PR A 2
H16E H 1.1859 0.3757 0.3673 0.129 Uiso 0.0653(12) 1 calc PR A 2
H16F H 1.1135 0.3609 0.4821 0.129 Uiso 0.0653(12) 1 calc PR A 2
C17' C 0.97758(17) 0.21666(12) 0.39618(15) 0.086(13) Uiso 0.0653(12) 1 d PD A 2
H17D H 1.0268 0.1681 0.3502 0.129 Uiso 0.0653(12) 1 calc PR A 2
H17E H 0.8917 0.1899 0.4007 0.129 Uiso 0.0653(12) 1 calc PR A 2
H17F H 1.0150 0.2206 0.4714 0.129 Uiso 0.0653(12) 1 calc PR A 2

loop_
_atom_site_aniso_label
_atom_site_aniso_U_11
_atom_site_aniso_U_22
_atom_site_aniso_U_33
_atom_site_aniso_U_23
_atom_site_aniso_U_13
_atom_site_aniso_U_12
N1 0.0157(3) 0.0241(3) 0.0220(3) 0.0076(3) 0.0010(2) 0.0004(2)
N2 0.0178(3) 0.0316(4) 0.0239(4) 0.0104(3) -0.0006(3) -0.0009(3)
O1 0.0182(3) 0.0362(4) 0.0281(3) 0.0130(3) 0.0013(2) -0.0031(3)
O2 0.0288(4) 0.0438(4) 0.0201(3) -0.0042(3) 0.0021(3) 0.0002(3)
C1 0.0182(3) 0.0188(3) 0.0207(4) 0.0038(3) 0.0016(3) 0.0016(3)
C2 0.0171(3) 0.0237(4) 0.0190(3) 0.0045(3) 0.0010(3) 0.0002(3)
C3 0.0245(4) 0.0267(4) 0.0295(5) -0.0002(4) -0.0002(3) -0.0016(3)
C4 0.0262(5) 0.0405(6) 0.0307(5) -0.0032(4) -0.0044(4) -0.0055(4)
C5 0.0210(4) 0.0456(6) 0.0279(5) 0.0054(4) -0.0053(3) -0.0002(4)
C6 0.0209(4) 0.0321(5) 0.0280(4) 0.0071(4) -0.0014(3) 0.0049(3)
C7 0.0184(3) 0.0250(4) 0.0199(4) 0.0041(3) 0.0013(3) 0.0018(3)
C8 0.0225(4) 0.0259(4) 0.0256(4) -0.0015(3) 0.0019(3) 0.0035(3)
C9 0.0251(4) 0.0260(4) 0.0267(4) -0.0034(4) 0.0010(3) -0.0012(3)
C10 0.0195(4) 0.0245(4) 0.0224(4) 0.0033(3) 0.0002(3) -0.0014(3)
C11 0.0230(4) 0.0278(4) 0.0355(5) 0.0074(4) 0.0025(4) -0.0043(3)
C12 0.0228(4) 0.0383(5) 0.0386(6) 0.0108(5) 0.0088(4) -0.0031(4)
C13 0.0241(4) 0.0377(5) 0.0350(5) 0.0050(4) 0.0113(4) 0.0035(4)
C14 0.0227(4) 0.0277(4) 0.0301(5) 0.0035(4) 0.0063(3) 0.0025(3)
C15 0.0167(3) 0.0242(4) 0.0195(4) 0.0063(3) 0.0016(3) 0.0002(3)
S1 0.02242(12) 0.04221(17) 0.02778(13) 0.00164(11) 0.00596(9) 0.00226(10)
O3 0.0220(4) 0.0531(8) 0.0710(10) 0.0092(6) -0.0009(4) 0.0120(4)
C16 0.0222(5) 0.0575(9) 0.0381(7) 0.0023(6) 0.0054(5) -0.0031(5)
C17 0.0613(11) 0.0373(8) 0.0560(11) 0.0070(7) 0.0027(8) 0.0021(7)
S1' 0.039(3) 0.058(3) 0.038(3) 0.002(2) -0.0003(19) 0.005(2)

loop_
_atom_type_symbol
_atom_type_description
_atom_type_scat_dispersion_real
_atom_type_scat_dispersion_imag
_atom_type_scat_source
C C 0.0033 0.0016 'International Tables Vol C Tables 4.2.6.8 and 6.1.1.4'
H H 0.0000 0.0000 'International Tables Vol C Tables 4.2.6.8 and 6.1.1.4'
N N 0.0061 0.0033 'International Tables Vol C Tables 4.2.6.8 and 6.1.1.4'
O O 0.0106 0.0060 'International Tables Vol C Tables 4.2.6.8 and 6.1.1.4'
S S 0.1246 0.1234 'International Tables Vol C Tables 4.2.6.8 and 6.1.1.4'

loop_
_geom_angle_atom_site_label_1
_geom_angle_atom_site_label_2
_geom_angle_atom_site_label_3
_geom_angle
_geom_angle_site_symmetry_1
_geom_angle_site_symmetry_3
_geom_angle_publ_flag
C1 N1 C2 119.17(7) . . ?
C1 N1 C15 122.75(7) . . ?
C2 N1 C15 116.29(7) . . ?
C1 N2 H2A 120.0 . . ?
C1 N2 H2B 120.0 . . ?
H2A N2 H2B 120.0 . . ?
C8 O2 C9 61.64(6) . . ?
O1 C1 N2 123.18(8) . . ?
O1 C1 N1 119.71(8) . . ?
N2 C1 N1 117.11(8) . . ?
C3 C2 C7 120.06(8) . . ?
C3 C2 N1 119.30(8) . . ?
C7 C2 N1 120.60(8) . . ?
C2 C3 C4 120.41(10) . . ?
C2 C3 H3 119.8 . . ?
C4 C3 H3 119.8 . . ?
C5 C4 C3 119.94(10) . . ?
C5 C4 H4 120.0 . . ?
C3 C4 H4 120.0 . . ?
C6 C5 C4 119.82(9) . . ?
C6 C5 H5 120.1 . . ?
C4 C5 H5 120.1 . . ?
C5 C6 C7 121.01(10) . . ?
C5 C6 H6 119.5 . . ?
C7 C6 H6 119.5 . . ?
C6 C7 C2 118.70(9) . . ?
C6 C7 C8 117.51(9) . . ?
C2 C7 C8 123.78(8) . . ?
O2 C8 C7 119.18(8) . . ?
O2 C8 C9 59.24(6) . . ?
C7 C8 C9 124.05(8) . . ?
O2 C8 H8 114.4 . . ?
C7 C8 H8 114.4 . . ?
C9 C8 H8 114.4 . . ?
O2 C9 C10 119.15(9) . . ?
O2 C9 C8 59.12(6) . . ?
C10 C9 C8 123.16(9) . . ?
O2 C9 H9 114.7 . . ?
C10 C9 H9 114.7 . . ?
C8 C9 H9 114.7 . . ?
C11 C10 C15 118.62(9) . . ?
C11 C10 C9 117.59(9) . . ?
C15 C10 C9 123.73(8) . . ?
C12 C11 C10 121.13(10) . . ?
C12 C11 H11 119.4 . . ?
C10 C11 H11 119.4 . . ?
C13 C12 C11 120.00(9) . . ?
C13 C12 H12 120.0 . . ?
C11 C12 H12 120.0 . . ?
C12 C13 C14 119.53(10) . . ?
C12 C13 H13 120.2 . . ?
C14 C13 H13 120.2 . . ?
C15 C14 C13 120.57(10) . . ?
C15 C14 H14 119.7 . . ?
C13 C14 H14 119.7 . . ?
C14 C15 C10 120.15(8) . . ?
C14 C15 N1 118.75(8) . . ?
C10 C15 N1 121.06(8) . . ?
O3 S1 C16 106.05(8) . . ?
O3 S1 C17 106.43(8) . . ?
C16 S1 C17 97.59(9) . . ?
S1 C16 H16A 109.5 . . ?
S1 C16 H16B 109.5 . . ?
H16A C16 H16B 109.5 . . ?
S1 C16 H16C 109.5 . . ?
H16A C16 H16C 109.5 . . ?
H16B C16 H16C 109.5 . . ?
S1 C17 H17A 109.5 . . ?
S1 C17 H17B 109.5 . . ?
H17A C17 H17B 109.5 . . ?
S1 C17 H17C 109.5 . . ?
H17A C17 H17C 109.5 . . ?
H17B C17 H17C 109.5 . . ?
S1' C16' H16D 109.5 . . ?
S1' C16' H16E 109.5 . . ?
H16D C16' H16E 109.5 . . ?
S1' C16' H16F 109.5 . . ?
H16D C16' H16F 109.5 . . ?
H16E C16' H16F 109.5 . . ?

loop_
_geom_bond_atom_site_label_1
_geom_bond_atom_site_label_2
_geom_bond_distance
_geom_bond_site_symmetry_2
_geom_bond_publ_flag
N1 C1 1.3821(11) . ?
N1 C2 1.4333(11) . ?
N1 C15 1.4338(11) . ?
N2 C1 1.3410(11) . ?
N2 H2A 0.8800 . ?
N2 H2B 0.8800 . ?
O1 C1 1.2412(11) . ?
O2 C8 1.4459(12) . ?
O2 C9 1.4476(13) . ?
C2 C3 1.3895(14) . ?
C2 C7 1.4016(13) . ?
C3 C4 1.3908(15) . ?
C3 H3 0.9500 . ?
C4 C5 1.3873(17) . ?
C4 H4 0.9500 . ?
C5 C6 1.3846(16) . ?
C5 H5 0.9500 . ?
C6 C7 1.3998(13) . ?
C6 H6 0.9500 . ?
C7 C8 1.4817(14) . ?
C8 C9 1.4825(14) . ?
C8 H8 1.0000 . ?
C9 C10 1.4822(14) . ?
C9 H9 1.0000 . ?
C10 C11 1.3950(13) . ?
C10 C15 1.4013(13) . ?
C11 C12 1.3885(16) . ?
C11 H11 0.9500 . ?
C12 C13 1.3866(17) . ?
C12 H12 0.9500 . ?
C13 C14 1.3938(14) . ?
C13 H13 0.9500 . ?
C14 C15 1.3903(13) . ?
C14 H14 0.9500 . ?
S1 O3 1.4906(10) . ?
S1 C16 1.7782(15) . ?
S1 C17 1.7808(16) . ?
C16 H16A 0.9800 . ?
C16 H16B 0.9800 . ?
C16 H16C 0.9800 . ?
C17 H17A 0.9800 . ?
C17 H17B 0.9800 . ?
C17 H17C 0.9800 . ?
S1' C16' 1.775(18) . ?
C16' H16D 0.9800 . ?
C16' H16E 0.9800 . ?
C16' H16F 0.9800 . ?

loop_
_geom_torsion_atom_site_label_1
_geom_torsion_atom_site_label_2
_geom_torsion_atom_site_label_3
_geom_torsion_atom_site_label_4
_geom_torsion
_geom_torsion_site_symmetry_1
_geom_torsion_site_symmetry_2
_geom_torsion_site_symmetry_3
_geom_torsion_site_symmetry_4
_geom_torsion_publ_flag
C2 N1 C1 O1 10.96(13) . . . . ?
C15 N1 C1 O1 175.14(9) . . . . ?
C2 N1 C1 N2 -169.84(8) . . . . ?
C15 N1 C1 N2 -5.66(13) . . . . ?
C1 N1 C2 C3 -80.94(11) . . . . ?
C15 N1 C2 C3 113.88(10) . . . . ?
C1 N1 C2 C7 101.31(10) . . . . ?
C15 N1 C2 C7 -63.88(11) . . . . ?
C7 C2 C3 C4 0.87(15) . . . . ?
N1 C2 C3 C4 -176.89(9) . . . . ?
C2 C3 C4 C5 1.21(16) . . . . ?
C3 C4 C5 C6 -2.05(17) . . . . ?
C4 C5 C6 C7 0.82(16) . . . . ?
C5 C6 C7 C2 1.24(15) . . . . ?
C5 C6 C7 C8 -179.70(9) . . . . ?
C3 C2 C7 C6 -2.07(13) . . . . ?
N1 C2 C7 C6 175.67(8) . . . . ?
C3 C2 C7 C8 178.92(9) . . . . ?
N1 C2 C7 C8 -3.34(13) . . . . ?
C9 O2 C8 C7 114.45(10) . . . . ?
C6 C7 C8 O2 148.02(9) . . . . ?
C2 C7 C8 O2 -32.96(13) . . . . ?
C6 C7 C8 C9 -141.22(10) . . . . ?
C2 C7 C8 C9 37.79(15) . . . . ?
C8 O2 C9 C10 -113.34(10) . . . . ?
C7 C8 C9 O2 -106.42(11) . . . . ?
O2 C8 C9 C10 106.70(11) . . . . ?
C7 C8 C9 C10 0.28(16) . . . . ?
O2 C9 C10 C11 -148.70(9) . . . . ?
C8 C9 C10 C11 141.03(10) . . . . ?
O2 C9 C10 C15 34.05(14) . . . . ?
C8 C9 C10 C15 -36.22(15) . . . . ?
C15 C10 C11 C12 0.03(15) . . . . ?
C9 C10 C11 C12 -177.37(10) . . . . ?
C10 C11 C12 C13 -0.54(18) . . . . ?
C11 C12 C13 C14 0.81(18) . . . . ?
C12 C13 C14 C15 -0.59(17) . . . . ?
C13 C14 C15 C10 0.08(15) . . . . ?
C13 C14 C15 N1 177.85(9) . . . . ?
C11 C10 C15 C14 0.20(14) . . . . ?
C9 C10 C15 C14 177.42(9) . . . . ?
C11 C10 C15 N1 -177.52(9) . . . . ?
C9 C10 C15 N1 -0.30(14) . . . . ?
C1 N1 C15 C14 84.15(12) . . . . ?
C2 N1 C15 C14 -111.24(10) . . . . ?
C1 N1 C15 C10 -98.09(11) . . . . ?
C2 N1 C15 C10 66.51(12) . . . . ?
